data_4328390
loop_
_publ_author_name
'Loi H. Do'
'Genqiang Xue'
'Lawrence Que'
'Stephen J. Lippard'

_publ_section_title
;
 Evaluating the Identity and Diiron Core Transformations of a
 (\m-Oxo)diiron(III) Complex Supported by Electron-Rich
 Tris(pyridyl-2-methyl)amine Ligands
;
_journal_name_full 'Inorganic Chemistry'
_journal_page_first 2393
_journal_page_last 2402
_journal_paper_doi 10.1021/ic202379b
_journal_volume 51
_journal_year 2012
_chemical_formula_sum 'C124 H168 Cl6 Fe4 N24 O40'
_chemical_formula_weight 3070.92
_chemical_name_systematic
;
 ?
;
_space_group_IT_number 15
_symmetry_cell_setting monoclinic
_symmetry_space_group_name_Hall '-C 2yc'
_symmetry_space_group_name_H-M 'C 1 2/c 1'
_atom_sites_solution_hydrogens geom
_atom_sites_solution_primary direct
_atom_sites_solution_secondary difmap
_audit_creation_method SHELXL-97
_cell_angle_alpha 90.00
_cell_angle_beta 106.6850(10)
_cell_angle_gamma 90.00
_cell_formula_units_Z 2
_cell_length_a 28.2258(19)
_cell_length_b 11.7652(8)
_cell_length_c 22.4938(15)
_cell_measurement_reflns_used 9785
_cell_measurement_temperature 100(2)
_cell_measurement_theta_max 26.63
_cell_measurement_theta_min 2.21
_cell_volume 7155.3(8)
_computing_cell_refinement 'Bruker SMART'
_computing_data_collection 'Bruker SMART'
_computing_data_reduction 'Bruker SAINT'
_computing_molecular_graphics 'Bruker SHELXTL'
_computing_publication_material 'Bruker SHELXTL'
_computing_structure_refinement 'SHELXL-97 (Sheldrick, 1997)'
_computing_structure_solution 'SHELXS-97 (Sheldrick, 1990)'
_diffrn_ambient_temperature 100(2)
_diffrn_measured_fraction_theta_full 0.993
_diffrn_measured_fraction_theta_max 0.993
_diffrn_measurement_device_type 'CCD area detector'
_diffrn_measurement_method 'phi and omega scans'
_diffrn_radiation_monochromator graphite
_diffrn_radiation_source 'fine-focus sealed tube'
_diffrn_radiation_type MoK\a
_diffrn_radiation_wavelength 0.71073
_diffrn_reflns_av_R_equivalents 0.0340
_diffrn_reflns_av_sigmaI/netI 0.0192
_diffrn_reflns_limit_h_max 35
_diffrn_reflns_limit_h_min -35
_diffrn_reflns_limit_k_max 14
_diffrn_reflns_limit_k_min -14
_diffrn_reflns_limit_l_max 28
_diffrn_reflns_limit_l_min -28
_diffrn_reflns_number 63728
_diffrn_reflns_theta_full 26.73
_diffrn_reflns_theta_max 26.73
_diffrn_reflns_theta_min 1.51
_exptl_absorpt_coefficient_mu 0.596
_exptl_absorpt_correction_T_max 0.9265
_exptl_absorpt_correction_T_min 0.8321
_exptl_absorpt_correction_type empirical
_exptl_absorpt_process_details SADABS
_exptl_crystal_colour RED
_exptl_crystal_density_diffrn 1.425
_exptl_crystal_description BLOCK
_exptl_crystal_F_000 3212
_exptl_crystal_size_max 0.32
_exptl_crystal_size_mid 0.17
_exptl_crystal_size_min 0.13
_refine_diff_density_max 1.828
_refine_diff_density_min -0.693
_refine_diff_density_rms 0.099
_refine_ls_goodness_of_fit_ref 1.077
_refine_ls_hydrogen_treatment constr
_refine_ls_matrix_type full
_refine_ls_number_parameters 473
_refine_ls_number_reflns 7549
_refine_ls_number_restraints 85
_refine_ls_restrained_S_all 1.096
_refine_ls_R_factor_all 0.0722
_refine_ls_R_factor_gt 0.0652
_refine_ls_shift/su_max 0.000
_refine_ls_shift/su_mean 0.000
_refine_ls_structure_factor_coef Fsqd
_refine_ls_weighting_details 'calc w=1/[\s^2^(Fo^2^)+(0.0852P)^2^+41.3945P] where P=(Fo^2^+2Fc^2^)/3'
_refine_ls_weighting_scheme calc
_refine_ls_wR_factor_gt 0.1759
_refine_ls_wR_factor_ref 0.1815
_reflns_number_gt 6664
_reflns_number_total 7549
_reflns_threshold_expression >2sigma(I)
_cod_data_source_file ic202379b_si_002_1.cif
_cod_data_source_block Compound2
_cod_database_code 4328390

loop_
_symmetry_equiv_pos_as_xyz
'x, y, z'
'-x, y, -z+1/2'
'x+1/2, y+1/2, z'
'-x+1/2, y+1/2, -z+1/2'
'-x, -y, -z'
'x, -y, z-1/2'
'-x+1/2, -y+1/2, -z'
'x+1/2, -y+1/2, z-1/2'

loop_
_atom_site_label
_atom_site_type_symbol
_atom_site_fract_x
_atom_site_fract_y
_atom_site_fract_z
_atom_site_U_iso_or_equiv
_atom_site_adp_type
_atom_site_occupancy
_atom_site_symmetry_multiplicity
_atom_site_calc_flag
_atom_site_refinement_flags
_atom_site_disorder_assembly
_atom_site_disorder_group
Fe1 Fe 0.037848(17) 0.07134(4) -0.00611(2) 0.01915(15) Uani 1 1 d U . .
O1 O -0.06846(10) 0.3569(3) -0.24140(12) 0.0373(6) Uani 1 1 d . . .
N1 N 0.06174(10) 0.2471(2) 0.01453(13) 0.0224(6) Uani 1 1 d . . .
C1 C 0.01856(13) 0.3187(3) -0.01749(16) 0.0262(7) Uani 1 1 d . . .
H1A H 0.0291 0.3988 -0.0181 0.031 Uiso 1 1 calc R . .
H1B H -0.0068 0.3149 0.0051 0.031 Uiso 1 1 calc R . .
N2 N -0.00110(10) 0.1622(2) -0.08839(12) 0.0208(5) Uani 1 1 d . . .
C2 C -0.00290(12) 0.2761(3) -0.08307(15) 0.0225(6) Uani 1 1 d . . .
N3 N 0.09394(10) 0.0601(2) 0.08165(13) 0.0217(6) Uani 1 1 d . . .
C3 C -0.02473(12) 0.3460(3) -0.13327(16) 0.0259(7) Uani 1 1 d . . .
O4 O 0.01728(9) -0.0787(2) -0.02872(11) 0.0257(5) Uani 1 1 d U . .
N4 N 0.09693(10) 0.0787(2) -0.04758(13) 0.0201(5) Uani 1 1 d . . .
C4 C -0.04602(12) 0.2918(3) -0.19011(16) 0.0264(7) Uani 1 1 d . . .
C5 C -0.04466(12) 0.1745(3) -0.19654(15) 0.0251(7) Uani 1 1 d . . .
C6 C -0.02103(12) 0.1133(3) -0.14401(15) 0.0228(6) Uani 1 1 d . . .
H6A H -0.0187 0.0331 -0.1473 0.027 Uiso 1 1 calc R . .
C7 C -0.02592(16) 0.4734(3) -0.12758(19) 0.0365(9) Uani 1 1 d . . .
H7A H -0.0089 0.4957 -0.0848 0.055 Uiso 1 1 calc R . .
H7B H -0.0603 0.4993 -0.1384 0.055 Uiso 1 1 calc R . .
H7C H -0.0093 0.5081 -0.1558 0.055 Uiso 1 1 calc R . .
C8 C -0.11876(19) 0.3801(5) -0.2462(3) 0.0606(14) Uani 1 1 d . . .
H8A H -0.1332 0.4263 -0.2833 0.091 Uiso 1 1 calc R . .
H8B H -0.1209 0.4216 -0.2093 0.091 Uiso 1 1 calc R . .
H8C H -0.1370 0.3084 -0.2495 0.091 Uiso 1 1 calc R . .
C9 C -0.06820(14) 0.1153(4) -0.25714(17) 0.0333(8) Uani 1 1 d . . .
H9A H -0.0627 0.0332 -0.2519 0.050 Uiso 1 1 calc R . .
H9B H -0.0534 0.1433 -0.2888 0.050 Uiso 1 1 calc R . .
H9C H -0.1038 0.1309 -0.2702 0.050 Uiso 1 1 calc R . .
C10 C 0.07450(14) 0.2587(3) 0.08321(16) 0.0282(7) Uani 1 1 d . . .
H10A H 0.0439 0.2608 0.0964 0.034 Uiso 1 1 calc R . .
H10B H 0.0929 0.3303 0.0965 0.034 Uiso 1 1 calc R . .
C11 C 0.10585(12) 0.1585(3) 0.11257(15) 0.0223(6) Uani 1 1 d . . .
C12 C 0.14416(12) 0.1671(3) 0.16783(15) 0.0244(7) Uani 1 1 d . . .
C14 C 0.15852(12) -0.0354(3) 0.15813(15) 0.0224(6) Uani 1 1 d . . .
C16 C 0.15465(14) 0.2778(3) 0.20350(17) 0.0318(8) Uani 1 1 d . . .
H16A H 0.1316 0.3363 0.1812 0.048 Uiso 1 1 calc R . .
H16B H 0.1887 0.3017 0.2075 0.048 Uiso 1 1 calc R . .
H16C H 0.1504 0.2670 0.2449 0.048 Uiso 1 1 calc R . .
C17 C 0.25683(14) 0.0972(4) 0.23185(19) 0.0381(9) Uani 1 1 d . . .
H17A H 0.2825 0.0997 0.2718 0.057 Uiso 1 1 calc R . .
H17B H 0.2549 0.1712 0.2113 0.057 Uiso 1 1 calc R . .
H17C H 0.2650 0.0384 0.2056 0.057 Uiso 1 1 calc R . .
C18 C 0.18626(13) -0.1424(3) 0.18235(17) 0.0302(8) Uani 1 1 d . . .
H18A H 0.1719 -0.2059 0.1549 0.045 Uiso 1 1 calc R . .
H18B H 0.1839 -0.1579 0.2242 0.045 Uiso 1 1 calc R . .
H18C H 0.2211 -0.1332 0.1838 0.045 Uiso 1 1 calc R . .
C19 C 0.10547(13) 0.2725(3) -0.00802(17) 0.0254(7) Uani 1 1 d . . .
H19A H 0.1345 0.2860 0.0284 0.030 Uiso 1 1 calc R . .
H19B H 0.0990 0.3436 -0.0325 0.030 Uiso 1 1 calc R . .
C20 C 0.11832(12) 0.1798(3) -0.04750(14) 0.0205(6) Uani 1 1 d . . .
C21 C 0.15271(12) 0.2002(3) -0.07983(15) 0.0234(7) Uani 1 1 d . . .
C22 C 0.16463(12) 0.1091(3) -0.11295(15) 0.0229(7) Uani 1 1 d . . .
C23 C 0.14285(12) 0.0024(3) -0.11314(15) 0.0232(7) Uani 1 1 d . . .
C24 C 0.10889(12) -0.0075(3) -0.07964(15) 0.0226(6) Uani 1 1 d . . .
H24A H 0.0933 -0.0790 -0.0793 0.027 Uiso 1 1 calc R . .
C25 C 0.17711(17) 0.3144(3) -0.0785(2) 0.0390(9) Uani 1 1 d . . .
H25A H 0.1640 0.3673 -0.0534 0.059 Uiso 1 1 calc R . .
H25B H 0.1703 0.3437 -0.1209 0.059 Uiso 1 1 calc R . .
H25C H 0.2129 0.3064 -0.0602 0.059 Uiso 1 1 calc R . .
C26 C 0.24554(15) 0.0901(5) -0.1215(2) 0.0460(11) Uani 1 1 d . . .
H26A H 0.2652 0.1053 -0.1501 0.069 Uiso 1 1 calc R . .
H26B H 0.2456 0.0083 -0.1132 0.069 Uiso 1 1 calc R . .
H26C H 0.2598 0.1309 -0.0825 0.069 Uiso 1 1 calc R . .
C27 C 0.15342(15) -0.0974(3) -0.14938(19) 0.0335(8) Uani 1 1 d . . .
H27A H 0.1342 -0.1633 -0.1430 0.050 Uiso 1 1 calc R . .
H27B H 0.1888 -0.1155 -0.1351 0.050 Uiso 1 1 calc R . .
H27C H 0.1442 -0.0782 -0.1936 0.050 Uiso 1 1 calc R . .
C13 C 0.17104(12) 0.0682(3) 0.18852(15) 0.0230(7) Uani 1 1 d . . .
C15 C 0.11900(12) -0.0346(3) 0.10430(15) 0.0218(6) Uani 1 1 d . . .
H15A H 0.1094 -0.1041 0.0827 0.026 Uiso 1 1 calc R . .
N100 N 0.29062(16) 0.5904(5) 0.4439(2) 0.0567(11) Uani 1 1 d . . .
C100 C 0.2747(2) 0.3829(5) 0.4725(2) 0.0592(13) Uani 1 1 d . . .
H10C H 0.2510 0.3468 0.4369 0.089 Uiso 1 1 calc R . .
H10D H 0.2610 0.3835 0.5079 0.089 Uiso 1 1 calc R . .
H10E H 0.3058 0.3402 0.4835 0.089 Uiso 1 1 calc R . .
C101 C 0.28378(18) 0.4981(6) 0.4567(2) 0.0530(13) Uani 1 1 d . . .
Cl1A Cl 0.1352(3) 0.5938(7) 0.0459(4) 0.0341(4) Uani 0.599(6) 1 d PD A 1
O1A O 0.1672(2) 0.5460(6) 0.0134(3) 0.0559(7) Uani 0.599(6) 1 d PD A 1
O1B O 0.1495(2) 0.5575(6) 0.1099(3) 0.0559(7) Uani 0.599(6) 1 d PD A 1
O1C O 0.1331(2) 0.7133(5) 0.0427(3) 0.0559(7) Uani 0.599(6) 1 d PD A 1
O1D O 0.0852(3) 0.5484(7) 0.0182(3) 0.0559(7) Uani 0.599(6) 1 d PD A 1
Cl1B Cl 0.1323(5) 0.5899(10) 0.0456(6) 0.0341(4) Uani 0.401(6) 1 d PD A 2
O2A O 0.0878(4) 0.5477(10) 0.0015(5) 0.0559(7) Uani 0.401(6) 1 d PD A 2
O2B O 0.1711(3) 0.5968(9) 0.0179(5) 0.0559(7) Uani 0.401(6) 1 d PD A 2
O2C O 0.1175(3) 0.6959(7) 0.0638(4) 0.0559(7) Uani 0.401(6) 1 d PD A 2
O2D O 0.1452(3) 0.5072(8) 0.0946(4) 0.0559(7) Uani 0.401(6) 1 d PD A 2
N200 N 0.1839(2) 0.3941(4) 0.3512(2) 0.0650(13) Uani 1 1 d . . .
C200 C 0.1434(3) 0.3980(5) 0.3581(3) 0.0630(14) Uani 1 1 d . . .
C201 C 0.0925(3) 0.4060(8) 0.3624(4) 0.100(3) Uani 1 1 d . . .
H20A H 0.0698 0.4204 0.3211 0.149 Uiso 1 1 calc R . .
H20B H 0.0903 0.4684 0.3904 0.149 Uiso 1 1 calc R . .
H20C H 0.0835 0.3344 0.3787 0.149 Uiso 1 1 calc R . .
O3 O 0.21004(9) 0.0714(2) 0.24195(11) 0.0290(6) Uani 1 1 d . . .
O2 O 0.19594(9) 0.1275(2) -0.14878(12) 0.0304(6) Uani 1 1 d . . .
Cl3A Cl -0.0002(5) 0.2157(3) 0.2477(9) 0.0454(15) Uani 0.287(3) 1 d PD B -1
O3D O 0.0296(6) 0.1518(14) 0.2993(10) 0.080(2) Uani 0.287(3) 1 d PD B -1
O3C O 0.0286(5) 0.3051(11) 0.2350(9) 0.080(2) Uani 0.287(3) 1 d PD B -1
O3B O -0.0149(6) 0.1422(14) 0.1953(10) 0.080(2) Uani 0.287(3) 1 d PD B -1
O3A O -0.0420(5) 0.2578(12) 0.2620(8) 0.080(2) Uani 0.287(3) 1 d PD B -1
Cl4A Cl -0.0006(2) 0.2133(4) 0.2948(4) 0.0487(18) Uani 0.213(3) 1 d PD B -2
O4D O 0.0239(7) 0.1115(14) 0.2785(10) 0.080(2) Uani 0.213(3) 1 d PD B -2
O4C O 0.0145(6) 0.3153(13) 0.2653(9) 0.080(2) Uani 0.213(3) 1 d PD B -2
O4B O -0.0528(5) 0.1994(15) 0.2812(9) 0.080(2) Uani 0.213(3) 1 d PD B -2
O4A O 0.0226(6) 0.2309(15) 0.3655(7) 0.080(2) Uani 0.213(3) 1 d PD B -2

loop_
_atom_site_aniso_label
_atom_site_aniso_U_11
_atom_site_aniso_U_22
_atom_site_aniso_U_33
_atom_site_aniso_U_23
_atom_site_aniso_U_13
_atom_site_aniso_U_12
Fe1 0.0210(2) 0.0161(2) 0.0201(2) -0.00286(16) 0.00540(18) 0.00059(17)
O1 0.0390(15) 0.0418(16) 0.0283(13) 0.0122(12) 0.0053(11) 0.0079(12)
N1 0.0250(14) 0.0196(13) 0.0227(13) -0.0037(11) 0.0066(11) 0.0036(11)
C1 0.0301(17) 0.0197(16) 0.0275(17) -0.0031(13) 0.0059(14) 0.0068(13)
N2 0.0195(13) 0.0204(13) 0.0231(13) -0.0011(11) 0.0068(10) 0.0010(10)
C2 0.0198(15) 0.0209(16) 0.0284(16) -0.0017(13) 0.0097(13) 0.0007(12)
N3 0.0207(13) 0.0214(14) 0.0232(13) -0.0018(11) 0.0065(11) 0.0008(11)
C3 0.0234(16) 0.0248(17) 0.0311(17) 0.0030(14) 0.0104(14) 0.0027(13)
O4 0.0197(11) 0.0300(13) 0.0284(12) 0.0026(10) 0.0087(9) -0.0007(9)
N4 0.0202(13) 0.0170(13) 0.0236(13) -0.0019(10) 0.0070(10) 0.0012(10)
C4 0.0210(16) 0.0325(18) 0.0265(16) 0.0057(14) 0.0080(13) 0.0042(14)
C5 0.0214(15) 0.0315(18) 0.0234(16) -0.0015(13) 0.0080(13) -0.0017(13)
C6 0.0216(15) 0.0226(16) 0.0256(16) -0.0025(13) 0.0088(13) -0.0018(12)
C7 0.044(2) 0.0245(19) 0.040(2) 0.0058(16) 0.0096(17) 0.0050(16)
C8 0.043(3) 0.080(4) 0.054(3) 0.025(3) 0.008(2) 0.021(3)
C9 0.0325(19) 0.041(2) 0.0239(17) -0.0047(15) 0.0046(14) -0.0021(16)
C10 0.0336(18) 0.0255(17) 0.0236(16) -0.0076(13) 0.0048(14) 0.0045(14)
C11 0.0223(15) 0.0239(16) 0.0225(15) -0.0030(13) 0.0094(12) 0.0003(13)
C12 0.0240(16) 0.0293(17) 0.0229(15) -0.0045(13) 0.0116(13) -0.0012(13)
C14 0.0179(15) 0.0273(17) 0.0245(15) 0.0032(13) 0.0101(12) -0.0015(13)
C16 0.0348(19) 0.033(2) 0.0255(17) -0.0090(15) 0.0051(15) -0.0010(15)
C17 0.0215(17) 0.052(2) 0.039(2) -0.0068(18) 0.0060(15) -0.0082(17)
C18 0.0267(17) 0.0282(18) 0.0313(18) 0.0021(14) 0.0015(14) 0.0011(14)
C19 0.0243(16) 0.0199(16) 0.0322(17) -0.0062(13) 0.0085(14) -0.0035(13)
C20 0.0210(15) 0.0178(15) 0.0206(14) -0.0005(12) 0.0027(12) 0.0006(12)
C21 0.0240(16) 0.0221(16) 0.0230(15) 0.0021(12) 0.0048(12) -0.0022(13)
C22 0.0194(15) 0.0288(17) 0.0211(15) 0.0041(13) 0.0066(12) 0.0015(13)
C23 0.0252(16) 0.0210(16) 0.0249(15) -0.0004(13) 0.0097(13) 0.0043(13)
C24 0.0254(16) 0.0169(15) 0.0266(16) -0.0009(12) 0.0096(13) 0.0009(12)
C25 0.051(2) 0.031(2) 0.041(2) -0.0022(16) 0.0231(19) -0.0155(18)
C26 0.0246(19) 0.071(3) 0.045(2) 0.007(2) 0.0133(17) 0.0003(19)
C27 0.040(2) 0.0275(18) 0.041(2) -0.0063(16) 0.0254(17) 0.0027(16)
C13 0.0183(15) 0.0337(18) 0.0185(14) 0.0005(13) 0.0075(12) -0.0027(13)
C15 0.0196(15) 0.0228(16) 0.0252(15) -0.0006(12) 0.0100(12) -0.0014(12)
N100 0.041(2) 0.083(4) 0.045(2) -0.006(2) 0.0110(18) 0.009(2)
C100 0.054(3) 0.071(4) 0.050(3) -0.008(3) 0.010(2) 0.003(3)
C101 0.035(2) 0.082(4) 0.040(2) -0.012(3) 0.0089(19) 0.012(2)
Cl1A 0.0321(9) 0.0265(6) 0.0452(5) -0.0061(4) 0.0134(6) -0.0024(6)
O1A 0.0533(13) 0.0515(15) 0.0668(17) -0.0088(14) 0.0236(12) -0.0025(12)
O1B 0.0533(13) 0.0515(15) 0.0668(17) -0.0088(14) 0.0236(12) -0.0025(12)
O1C 0.0533(13) 0.0515(15) 0.0668(17) -0.0088(14) 0.0236(12) -0.0025(12)
O1D 0.0533(13) 0.0515(15) 0.0668(17) -0.0088(14) 0.0236(12) -0.0025(12)
Cl1B 0.0321(9) 0.0265(6) 0.0452(5) -0.0061(4) 0.0134(6) -0.0024(6)
O2A 0.0533(13) 0.0515(15) 0.0668(17) -0.0088(14) 0.0236(12) -0.0025(12)
O2B 0.0533(13) 0.0515(15) 0.0668(17) -0.0088(14) 0.0236(12) -0.0025(12)
O2C 0.0533(13) 0.0515(15) 0.0668(17) -0.0088(14) 0.0236(12) -0.0025(12)
O2D 0.0533(13) 0.0515(15) 0.0668(17) -0.0088(14) 0.0236(12) -0.0025(12)
N200 0.095(4) 0.050(3) 0.055(3) 0.002(2) 0.030(3) 0.011(3)
C200 0.079(4) 0.054(3) 0.054(3) -0.010(2) 0.016(3) 0.001(3)
C201 0.086(5) 0.109(6) 0.118(7) -0.024(5) 0.052(5) -0.001(5)
O3 0.0216(12) 0.0428(15) 0.0206(11) -0.0001(10) 0.0028(9) -0.0037(10)
O2 0.0283(13) 0.0376(14) 0.0304(13) 0.0048(11) 0.0167(10) 0.0001(11)
Cl3A 0.0473(18) 0.0343(17) 0.049(3) 0.003(7) 0.0052(16) -0.013(6)
O3D 0.066(4) 0.055(4) 0.120(6) 0.007(4) 0.030(4) 0.007(3)
O3C 0.066(4) 0.055(4) 0.120(6) 0.007(4) 0.030(4) 0.007(3)
O3B 0.066(4) 0.055(4) 0.120(6) 0.007(4) 0.030(4) 0.007(3)
O3A 0.066(4) 0.055(4) 0.120(6) 0.007(4) 0.030(4) 0.007(3)
Cl4A 0.049(3) 0.026(3) 0.080(5) 0.014(3) 0.033(3) 0.013(2)
O4D 0.066(4) 0.055(4) 0.120(6) 0.007(4) 0.030(4) 0.007(3)
O4C 0.066(4) 0.055(4) 0.120(6) 0.007(4) 0.030(4) 0.007(3)
O4B 0.066(4) 0.055(4) 0.120(6) 0.007(4) 0.030(4) 0.007(3)
O4A 0.066(4) 0.055(4) 0.120(6) 0.007(4) 0.030(4) 0.007(3)

loop_
_atom_type_symbol
_atom_type_description
_atom_type_scat_dispersion_real
_atom_type_scat_dispersion_imag
_atom_type_scat_source
C C 0.0033 0.0016 'International Tables Vol C Tables 4.2.6.8 and 6.1.1.4'
H H 0.0000 0.0000 'International Tables Vol C Tables 4.2.6.8 and 6.1.1.4'
N N 0.0061 0.0033 'International Tables Vol C Tables 4.2.6.8 and 6.1.1.4'
O O 0.0106 0.0060 'International Tables Vol C Tables 4.2.6.8 and 6.1.1.4'
Cl Cl 0.1484 0.1585 'International Tables Vol C Tables 4.2.6.8 and 6.1.1.4'
Fe Fe 0.3463 0.8444 'International Tables Vol C Tables 4.2.6.8 and 6.1.1.4'

loop_
_geom_angle_atom_site_label_1
_geom_angle_atom_site_label_2
_geom_angle_atom_site_label_3
_geom_angle
_geom_angle_site_symmetry_1
_geom_angle_site_symmetry_3
O4 Fe1 O4 85.99(11) . 5
O4 Fe1 N4 98.00(10) . .
O4 Fe1 N4 174.72(10) 5 .
O4 Fe1 N2 101.10(10) . .
O4 Fe1 N2 93.11(10) 5 .
N4 Fe1 N2 82.76(10) . .
O4 Fe1 N3 106.18(11) . .
O4 Fe1 N3 95.56(10) 5 .
N4 Fe1 N3 86.67(10) . .
N2 Fe1 N3 151.85(11) . .
O4 Fe1 N1 176.66(10) . .
O4 Fe1 N1 96.12(10) 5 .
N4 Fe1 N1 79.74(10) . .
N2 Fe1 N1 76.24(10) . .
N3 Fe1 N1 76.24(10) . .
O4 Fe1 Fe1 43.72(7) . 5
O4 Fe1 Fe1 42.27(7) 5 5
N4 Fe1 Fe1 141.61(8) . 5
N2 Fe1 Fe1 99.64(8) . 5
N3 Fe1 Fe1 104.77(8) . 5
N1 Fe1 Fe1 138.33(8) . 5
C4 O1 C8 112.3(3) . .
C1 N1 C10 111.8(3) . .
C1 N1 C19 111.4(3) . .
C10 N1 C19 110.9(3) . .
C1 N1 Fe1 105.9(2) . .
C10 N1 Fe1 106.0(2) . .
C19 N1 Fe1 110.65(19) . .
N1 C1 C2 109.2(3) . .
C6 N2 C2 119.5(3) . .
C6 N2 Fe1 124.2(2) . .
C2 N2 Fe1 116.2(2) . .
N2 C2 C3 122.4(3) . .
N2 C2 C1 113.7(3) . .
C3 C2 C1 123.9(3) . .
C15 N3 C11 119.6(3) . .
C15 N3 Fe1 124.7(2) . .
C11 N3 Fe1 115.5(2) . .
C2 C3 C4 116.5(3) . .
C2 C3 C7 122.4(3) . .
C4 C3 C7 121.1(3) . .
Fe1 O4 Fe1 94.01(11) . 5
C20 N4 C24 119.4(3) . .
C20 N4 Fe1 116.5(2) . .
C24 N4 Fe1 123.5(2) . .
O1 C4 C5 119.0(3) . .
O1 C4 C3 119.0(3) . .
C5 C4 C3 122.0(3) . .
C6 C5 C4 116.7(3) . .
C6 C5 C9 120.9(3) . .
C4 C5 C9 122.4(3) . .
N2 C6 C5 122.9(3) . .
N1 C10 C11 108.6(3) . .
N3 C11 C12 122.5(3) . .
N3 C11 C10 114.8(3) . .
C12 C11 C10 122.7(3) . .
C13 C12 C11 116.4(3) . .
C13 C12 C16 122.4(3) . .
C11 C12 C16 121.2(3) . .
C15 C14 C13 116.6(3) . .
C15 C14 C18 121.8(3) . .
C13 C14 C18 121.6(3) . .
N1 C19 C20 114.5(3) . .
N4 C20 C21 122.5(3) . .
N4 C20 C19 117.3(3) . .
C21 C20 C19 120.2(3) . .
C20 C21 C22 117.2(3) . .
C20 C21 C25 121.8(3) . .
C22 C21 C25 121.0(3) . .
O2 C22 C23 119.7(3) . .
O2 C22 C21 119.0(3) . .
C23 C22 C21 121.1(3) . .
C24 C23 C22 116.6(3) . .
C24 C23 C27 120.3(3) . .
C22 C23 C27 123.1(3) . .
N4 C24 C23 123.3(3) . .
O3 C13 C14 118.6(3) . .
O3 C13 C12 119.3(3) . .
C14 C13 C12 122.0(3) . .
N3 C15 C14 122.7(3) . .
N100 C101 C100 179.4(6) . .
O1C Cl1A O1A 113.0(6) . .
O1C Cl1A O1B 110.0(7) . .
O1A Cl1A O1B 110.8(6) . .
O1C Cl1A O1D 108.6(6) . .
O1A Cl1A O1D 108.1(6) . .
O1B Cl1A O1D 106.0(6) . .
O2B Cl1B O2C 114.1(9) . .
O2B Cl1B O2D 108.6(9) . .
O2C Cl1B O2D 114.1(9) . .
O2B Cl1B O2A 110.4(9) . .
O2C Cl1B O2A 103.3(9) . .
O2D Cl1B O2A 105.9(9) . .
N200 C200 C201 176.2(7) . .
C13 O3 C17 114.1(3) . .
C22 O2 C26 114.6(3) . .
O3A Cl3A O3C 110.8(9) . .
O3A Cl3A O3B 109.9(11) . .
O3C Cl3A O3B 109.5(11) . .
O3A Cl3A O3D 109.8(11) . .
O3C Cl3A O3D 108.4(10) . .
O3B Cl3A O3D 108.3(7) . .
O4B Cl4A O4D 112.5(9) . .
O4B Cl4A O4C 114.0(8) . .
O4D Cl4A O4C 109.2(9) . .
O4B Cl4A O4A 109.9(9) . .
O4D Cl4A O4A 105.8(8) . .
O4C Cl4A O4A 104.9(8) . .

loop_
_geom_bond_atom_site_label_1
_geom_bond_atom_site_label_2
_geom_bond_distance
_geom_bond_site_symmetry_2
Fe1 O4 1.883(3) .
Fe1 O4 1.934(2) 5
Fe1 N4 2.134(3) .
Fe1 N2 2.147(3) .
Fe1 N3 2.151(3) .
Fe1 N1 2.183(3) .
Fe1 Fe1 2.7920(9) 5
O1 C4 1.379(4) .
O1 C8 1.419(6) .
N1 C1 1.487(4) .
N1 C10 1.488(4) .
N1 C19 1.493(4) .
C1 C2 1.510(5) .
N2 C6 1.345(4) .
N2 C2 1.348(4) .
C2 C3 1.390(5) .
N3 C15 1.339(4) .
N3 C11 1.343(4) .
C3 C4 1.401(5) .
C3 C7 1.505(5) .
O4 Fe1 1.934(2) 5
N4 C20 1.334(4) .
N4 C24 1.343(4) .
C4 C5 1.389(5) .
C5 C6 1.381(5) .
C5 C9 1.505(5) .
C10 C11 1.507(5) .
C11 C12 1.397(5) .
C12 C13 1.394(5) .
C12 C16 1.513(5) .
C14 C15 1.391(5) .
C14 C13 1.392(5) .
C14 C18 1.499(5) .
C17 O3 1.435(4) .
C19 C20 1.515(4) .
C20 C21 1.390(5) .
C21 C22 1.400(5) .
C21 C25 1.506(5) .
C22 O2 1.373(4) .
C22 C23 1.397(5) .
C23 C24 1.384(5) .
C23 C27 1.507(5) .
C26 O2 1.427(5) .
C13 O3 1.378(4) .
N100 C101 1.154(7) .
C100 C101 1.443(9) .
Cl1A O1C 1.408(9) .
Cl1A O1A 1.430(9) .
Cl1A O1B 1.444(9) .
Cl1A O1D 1.469(9) .
Cl1B O2B 1.410(12) .
Cl1B O2C 1.413(12) .
Cl1B O2D 1.435(12) .
Cl1B O2A 1.446(12) .
N200 C200 1.200(8) .
C200 C201 1.470(10) .
Cl3A O3A 1.399(13) .
Cl3A O3C 1.407(12) .
Cl3A O3B 1.424(13) .
Cl3A O3D 1.435(13) .
Cl4A O4B 1.425(15) .
Cl4A O4D 1.481(15) .
Cl4A O4C 1.491(15) .
Cl4A O4A 1.551(15) .
